data_7020495
loop_
_publ_author_name
'Armstrong, Jennifer A.'
'Williams, Edward R.'
'Weller, Mark T.'

_publ_section_title
;
 Cobalt(ii) fluorophosphate frameworks.
;
_journal_issue 46
_journal_name_full 'Dalton transactions (Cambridge, England : 2003)'
_journal_page_first 14180
_journal_page_last 14187
_journal_paper_doi 10.1039/c2dt31734f
_journal_volume 41
_journal_year 2012
_chemical_formula_sum 'Co5 F4 H10 O18 P4'
_chemical_formula_weight 792.53
_space_group_IT_number 64
_symmetry_cell_setting orthorhombic
_symmetry_space_group_name_Hall '-C 2ac 2'
_symmetry_space_group_name_H-M 'C m c a'
_atom_sites_solution_primary direct
_atom_sites_solution_secondary difmap
_audit_creation_method SHELXL-97
_audit_update_record
;
2012-06-28 # Formatted by publCIF
;
_cell_angle_alpha 90.00
_cell_angle_beta 90.00
_cell_angle_gamma 90.00
_cell_formula_units_Z 4
_cell_length_a 8.5113(7)
_cell_length_b 18.637(2)
_cell_length_c 9.9502(10)
_cell_measurement_reflns_used 8935
_cell_measurement_temperature 120(2)
_cell_measurement_theta_max 27.48
_cell_measurement_theta_min 2.91
_cell_volume 1578.4(3)
_computing_structure_refinement 'SHELXL-97 (Sheldrick, 2008)'
_diffrn_ambient_temperature 120(2)
_diffrn_detector_area_resol_mean '4096x4096pixels / 62x62mm'
_diffrn_measured_fraction_theta_full 0.981
_diffrn_measured_fraction_theta_max 0.981
_diffrn_measurement_device_type 'Bruker-Nonius APEX II CCD camera on \k-goniostat'
_diffrn_measurement_method '\f & \w scans'
_diffrn_radiation_monochromator '10cm confocal mirrors'
_diffrn_radiation_source 'Bruker-Nonius FR591 rotating anode'
_diffrn_radiation_type MoK\a
_diffrn_radiation_wavelength 0.71073
_diffrn_reflns_av_R_equivalents 0.2237
_diffrn_reflns_av_sigmaI/netI 0.1306
_diffrn_reflns_limit_h_max 11
_diffrn_reflns_limit_h_min -10
_diffrn_reflns_limit_k_max 24
_diffrn_reflns_limit_k_min -24
_diffrn_reflns_limit_l_max 12
_diffrn_reflns_limit_l_min -12
_diffrn_reflns_number 8354
_diffrn_reflns_theta_full 27.77
_diffrn_reflns_theta_max 27.77
_diffrn_reflns_theta_min 2.99
_exptl_absorpt_coefficient_mu 5.697
_exptl_absorpt_correction_T_max 0.9655
_exptl_absorpt_correction_T_min 0.9326
_exptl_absorpt_correction_type multi-scan
_exptl_crystal_colour purple
_exptl_crystal_density_diffrn 3.293
_exptl_crystal_density_method 'not measured'
_exptl_crystal_description needle
_exptl_crystal_F_000 1104
_exptl_crystal_size_max 0.02
_exptl_crystal_size_mid 0.01
_exptl_crystal_size_min 0.01
_refine_diff_density_max 1.662
_refine_diff_density_min -2.023
_refine_diff_density_rms 0.366
_refine_ls_extinction_method none
_refine_ls_goodness_of_fit_ref 1.172
_refine_ls_hydrogen_treatment constr
_refine_ls_matrix_type full
_refine_ls_number_parameters 78
_refine_ls_number_reflns 981
_refine_ls_number_restraints 0
_refine_ls_restrained_S_all 1.172
_refine_ls_R_factor_all 0.1636
_refine_ls_R_factor_gt 0.1116
_refine_ls_shift/su_max 0.016
_refine_ls_shift/su_mean 0.003
_refine_ls_structure_factor_coef Fsqd
_refine_ls_weighting_details 'calc w=1/[\s^2^(Fo^2^)+(0.0000P)^2^+205.8762P] where P=(Fo^2^+2Fc^2^)/3'
_refine_ls_weighting_scheme calc
_refine_ls_wR_factor_gt 0.1903
_refine_ls_wR_factor_ref 0.2093
_reflns_number_gt 666
_reflns_number_total 981
_reflns_threshold_expression >2\s(I)
_cod_data_source_file c2dt31734f_11.cif
_cod_data_source_block 2010jaa00151_cmca
_cod_original_cell_volume 1578.3(3)
_cod_original_sg_symbol_H-M Cmca
_cod_database_code 7020495

loop_
_symmetry_equiv_pos_as_xyz
'x, y, z'
'-x, -y+1/2, z+1/2'
'-x, y+1/2, -z+1/2'
'x, -y, -z'
'x+1/2, y+1/2, z'
'-x+1/2, -y+1, z+1/2'
'-x+1/2, y+1, -z+1/2'
'x+1/2, -y+1/2, -z'
'-x, -y, -z'
'x, y-1/2, -z-1/2'
'x, -y-1/2, z-1/2'
'-x, y, z'
'-x+1/2, -y+1/2, -z'
'x+1/2, y, -z-1/2'
'x+1/2, -y, z-1/2'
'-x+1/2, y+1/2, z'

loop_
_atom_site_label
_atom_site_type_symbol
_atom_site_fract_x
_atom_site_fract_y
_atom_site_fract_z
_atom_site_U_iso_or_equiv
_atom_site_adp_type
_atom_site_occupancy
_atom_site_symmetry_multiplicity
_atom_site_calc_flag
_atom_site_refinement_flags
P2 P 0.3005(9) 0.0362(4) 0.2265(8) 0.0152(17) Uani 0.50 1 d P
F1 F 0.0000 0.1114(6) 0.0259(11) 0.009(2) Uani 1 2 d S
O3 O 0.1784(12) -0.0028(5) 0.1390(10) 0.019(2) Uiso 1 1 d .
F2 F 0.5000 0.1525(6) -0.2662(15) 0.028(3) Uani 1 2 d S
O5 O 0.2500 0.1163(7) 0.2500 0.022(4) Uani 1 2 d S
O6 O 0.1475(11) 0.2418(5) -0.1010(9) 0.011(2) Uani 1 1 d .
O7 O 0.0000 0.2233(8) 0.1869(15) 0.014(3) Uani 1 2 d S
OW1 O 0.3311(13) 0.1153(5) -0.0379(11) 0.019(2) Uani 1 1 d .
O9 O 0.466(2) 0.0330(10) 0.155(2) 0.024(6) Uiso 0.50 1 d P
Co1 Co 0.1877(2) 0.17737(10) 0.07899(19) 0.0101(5) Uani 1 1 d .
Co2 Co 0.0000 0.0000 0.0000 0.0118(9) Uani 1 4 d S
P3 P 0.5000 0.2681(3) 0.1852(5) 0.0090(11) Uani 1 2 d S

loop_
_atom_site_aniso_label
_atom_site_aniso_U_11
_atom_site_aniso_U_22
_atom_site_aniso_U_33
_atom_site_aniso_U_23
_atom_site_aniso_U_13
_atom_site_aniso_U_12
P2 0.019(4) 0.016(3) 0.011(4) 0.002(3) 0.000(3) 0.007(3)
F1 0.013(6) 0.005(5) 0.009(6) 0.004(4) 0.000 0.000
F2 0.040(8) 0.012(6) 0.031(9) -0.003(6) 0.000 0.000
O5 0.031(9) 0.010(7) 0.026(9) 0.000 -0.002(8) 0.000
O6 0.008(5) 0.022(5) 0.003(5) 0.005(4) 0.001(4) -0.001(4)
O7 0.009(7) 0.023(8) 0.008(8) -0.010(6) 0.000 0.000
OW1 0.023(6) 0.016(5) 0.018(6) 0.002(4) 0.004(5) -0.002(5)
Co1 0.0091(9) 0.0117(9) 0.0095(10) 0.0001(8) -0.0020(9) -0.0006(9)
Co2 0.0136(19) 0.0133(19) 0.009(2) -0.0006(17) 0.000 0.000
P3 0.013(3) 0.010(3) 0.004(3) -0.001(2) 0.000 0.000

loop_
_atom_type_symbol
_atom_type_description
_atom_type_scat_dispersion_real
_atom_type_scat_dispersion_imag
_atom_type_scat_source
O O 0.0106 0.0060 'International Tables Vol C Tables 4.2.6.8 and 6.1.1.4'
F F 0.0171 0.0103 'International Tables Vol C Tables 4.2.6.8 and 6.1.1.4'
P P 0.1023 0.0942 'International Tables Vol C Tables 4.2.6.8 and 6.1.1.4'
Co Co 0.3494 0.9721 'International Tables Vol C Tables 4.2.6.8 and 6.1.1.4'
H H 0.0000 0.0000 'International Tables Vol C Tables 4.2.6.8 and 6.1.1.4'

loop_
_geom_angle_atom_site_label_1
_geom_angle_atom_site_label_2
_geom_angle_atom_site_label_3
_geom_angle
_geom_angle_site_symmetry_1
_geom_angle_site_symmetry_3
P2 P2 O3 71.7(8) 7_545 7_545
P2 P2 O3 71.1(9) 7_545 .
O3 P2 O3 110.5(8) 7_545 .
P2 P2 O5 71.8(3) 7_545 .
O3 P2 O5 110.6(6) 7_545 .
O3 P2 O5 110.3(6) . .
P2 P2 O9 177.2(11) 7_545 .
O3 P2 O9 105.7(10) 7_545 .
O3 P2 O9 109.3(9) . .
O5 P2 O9 110.3(9) . .
P2 P2 O9 171.0(12) 7_545 12_655
O3 P2 O9 99.8(8) 7_545 12_655
O3 P2 O9 115.6(8) . 12_655
O5 P2 O9 109.5(7) . 12_655
O9 P2 O9 7.1(6) . 12_655
Co1 F1 Co1 100.1(5) . 12
Co1 F1 Co2 128.1(2) . .
Co1 F1 Co2 128.1(2) 12 .
P2 O3 P2 37.2(6) 7_545 .
P2 O3 Co2 131.5(7) 7_545 .
P2 O3 Co2 150.3(7) . .
P2 O5 P2 36.3(7) 7_545 .
P2 O5 Co1 117.4(4) 7_545 7_545
P2 O5 Co1 124.2(4) . 7_545
P2 O5 Co1 124.2(4) 7_545 .
P2 O5 Co1 117.4(4) . .
Co1 O5 Co1 114.8(6) 7_545 .
P3 O6 Co1 134.9(6) 13 13
P3 O6 Co1 121.0(6) 13 .
Co1 O6 Co1 101.9(4) 13 .
P3 O7 Co1 130.5(3) 14_456 12
P3 O7 Co1 130.5(3) 14_456 .
Co1 O7 Co1 98.7(6) 12 .
O9 O9 P2 153.2(8) 12_655 .
O9 O9 P2 19.7(6) 12_655 12_655
P2 O9 P2 133.5(13) . 12_655
OW1 Co1 O6 93.9(4) . 13
OW1 Co1 F1 88.9(4) . .
O6 Co1 F1 167.3(4) 13 .
OW1 Co1 O7 166.5(4) . .
O6 Co1 O7 99.4(4) 13 .
F1 Co1 O7 77.7(4) . .
OW1 Co1 O5 90.2(4) . .
O6 Co1 O5 97.9(4) 13 .
F1 Co1 O5 94.5(4) . .
O7 Co1 O5 89.9(4) . .
OW1 Co1 O6 86.4(4) . .
O6 Co1 O6 78.1(4) 13 .
F1 Co1 O6 89.8(4) . .
O7 Co1 O6 94.4(5) . .
O5 Co1 O6 174.5(3) . .
O3 Co2 O3 180.0(6) 9 .
O3 Co2 O3 84.7(6) 9 12
O3 Co2 O3 95.3(6) . 12
O3 Co2 O3 95.3(6) 9 4
O3 Co2 O3 84.7(6) . 4
O3 Co2 O3 180.0(6) 12 4
O3 Co2 F1 93.3(4) 9 .
O3 Co2 F1 86.7(4) . .
O3 Co2 F1 86.7(4) 12 .
O3 Co2 F1 93.3(4) 4 .
O3 Co2 F1 86.7(4) 9 9
O3 Co2 F1 93.3(4) . 9
O3 Co2 F1 93.3(4) 12 9
O3 Co2 F1 86.7(4) 4 9
F1 Co2 F1 180.00(7) . 9
O6 P3 O6 111.3(8) 13 8
O6 P3 O7 113.2(5) 13 14_556
O6 P3 O7 113.2(5) 8 14_556
O6 P3 F2 106.6(5) 13 2_655
O6 P3 F2 106.6(5) 8 2_655
O7 P3 F2 105.2(8) 14_556 2_655

loop_
_geom_bond_atom_site_label_1
_geom_bond_atom_site_label_2
_geom_bond_distance
_geom_bond_site_symmetry_2
P2 P2 0.979(16) 7_545
P2 O3 1.533(13) 7_545
P2 O3 1.538(13) .
P2 O5 1.570(15) .
P2 O9 1.58(2) .
P2 O9 2.11(2) 12_655
F1 Co1 2.084(7) .
F1 Co1 2.084(7) 12
F1 Co2 2.093(10) .
O3 P2 1.533(13) 7_545
O3 Co2 2.054(10) .
F2 P3 1.558(14) 2_654
O5 P2 1.570(15) 7_545
O5 Co1 2.115(8) 7_545
O5 Co1 2.115(8) .
O6 P3 1.520(10) 13
O6 Co1 2.071(10) 13
O6 Co1 2.183(9) .
O7 P3 1.522(14) 14_456
O7 Co1 2.107(9) 12
O7 Co1 2.107(9) .
OW1 Co1 2.045(11) .
O9 O9 0.58(4) 12_655
O9 P2 2.11(2) 12_655
Co1 O6 2.071(10) 13
Co2 O3 2.054(10) 9
Co2 O3 2.054(10) 12
Co2 O3 2.054(10) 4
Co2 F1 2.093(10) 9
P3 O6 1.520(10) 13
P3 O6 1.520(10) 8
P3 O7 1.522(14) 14_556
P3 F2 1.558(14) 2_655
